data_4505816
loop_
_publ_author_name
'Luo, Tzy-Jiun M.'
'Palmore, G. Tayhas R.'

_publ_section_title
;
 Engineering Crystalline Architecture with Supramolecular Tapes:&#x2009;
 Studies on Secondary Donor&#x2212;Acceptor Interactions in Cocrystals of
 the Cyclic Dipeptide of Glycine
;
_journal_issue 5
_journal_name_full 'Crystal Growth &amp; Design'
_journal_page_first 337
_journal_paper_doi 10.1021/cg025535d
_journal_volume 2
_journal_year 2002
_chemical_formula_sum 'C8 H10 N2 O6'
_chemical_formula_weight 230.18
_chemical_name_systematic
;
 diketopiperazine + fumaric acid
;
_space_group_IT_number 2
_symmetry_cell_setting triclinic
_symmetry_space_group_name_Hall '-P 1'
_symmetry_space_group_name_H-M 'P -1'
_atom_sites_solution_hydrogens geom
_atom_sites_solution_primary direct
_atom_sites_solution_secondary difmap
_audit_creation_method SHELXL-97
_cell_angle_alpha 109.262(3)
_cell_angle_beta 90.762(3)
_cell_angle_gamma 116.527(2)
_cell_formula_units_Z 1
_cell_length_a 5.9359(9)
_cell_length_b 6.5936(9)
_cell_length_c 7.3042(10)
_cell_measurement_temperature 90(2)
_cell_volume 237.06(6)
_computing_cell_refinement 'Bruker SAINT'
_computing_data_collection 'Bruker SMART'
_computing_data_reduction 'Bruker SAINT'
_computing_molecular_graphics 'SHELXTL 5.03, XP (Sheldrick, 1994)'
_computing_publication_material 'SHELXL-97 (Sheldrick, 1997)'
_computing_structure_refinement 'SHELXL-97 (Sheldrick, 1997)'
_computing_structure_solution 'SHELXS-97 (Sheldrick, 1990)'
_diffrn_ambient_temperature 90(2)
_diffrn_measured_fraction_theta_full 0.905
_diffrn_measured_fraction_theta_max 0.905
_diffrn_measurement_device_type 'Bruker SMART 1000'
_diffrn_measurement_method \w
_diffrn_radiation_monochromator graphite
_diffrn_radiation_source 'normal-focus sealed tube'
_diffrn_radiation_type MoK\a
_diffrn_radiation_wavelength 0.71073
_diffrn_reflns_av_R_equivalents 0.0439
_diffrn_reflns_av_sigmaI/netI 0.0281
_diffrn_reflns_limit_h_max 8
_diffrn_reflns_limit_h_min -8
_diffrn_reflns_limit_k_max 9
_diffrn_reflns_limit_k_min -9
_diffrn_reflns_limit_l_max 8
_diffrn_reflns_limit_l_min -10
_diffrn_reflns_number 2208
_diffrn_reflns_theta_full 31.31
_diffrn_reflns_theta_max 31.31
_diffrn_reflns_theta_min 3.01
_diffrn_standards_decay_% <0.1
_diffrn_standards_number '50 frames remeasured'
_exptl_absorpt_coefficient_mu 0.140
_exptl_absorpt_correction_T_max 0.9916
_exptl_absorpt_correction_T_min 0.9460
_exptl_absorpt_correction_type none
_exptl_crystal_colour colorless
_exptl_crystal_density_diffrn 1.612
_exptl_crystal_density_method 'not measured'
_exptl_crystal_description block
_exptl_crystal_F_000 120
_exptl_crystal_size_max 0.40
_exptl_crystal_size_mid 0.30
_exptl_crystal_size_min 0.06
_refine_diff_density_max 0.356
_refine_diff_density_min -0.340
_refine_diff_density_rms 0.076
_refine_ls_extinction_coef 0.02(2)
_refine_ls_extinction_expression Fc^*^=kFc[1+0.001xFc^2^\l^3^/sin(2\q)]^-1/4^
_refine_ls_extinction_method SHELXL
_refine_ls_goodness_of_fit_ref 1.130
_refine_ls_hydrogen_treatment mixed
_refine_ls_matrix_type full
_refine_ls_number_parameters 94
_refine_ls_number_reflns 1416
_refine_ls_number_restraints 0
_refine_ls_restrained_S_all 1.130
_refine_ls_R_factor_all 0.0452
_refine_ls_R_factor_gt 0.0410
_refine_ls_shift/su_max 0.000
_refine_ls_shift/su_mean 0.000
_refine_ls_structure_factor_coef Fsqd
_refine_ls_weighting_details 'calc w=1/[\s^2^(Fo^2^)+(0.0800P)^2^+0.0000P] where P=(Fo^2^+2Fc^2^)/3'
_refine_ls_weighting_scheme calc
_refine_ls_wR_factor_gt 0.1123
_refine_ls_wR_factor_ref 0.1153
_reflns_number_gt 1251
_reflns_number_total 1416
_reflns_threshold_expression >2sigma(I)
_cod_data_source_file cg025535d_s5.cif
_cod_data_source_block tl12ff
_cod_original_sg_symbol_H-M P-1
_cod_database_code 4505816

loop_
_symmetry_equiv_pos_as_xyz
'x, y, z'
'-x, -y, -z'

loop_
_atom_site_label
_atom_site_type_symbol
_atom_site_fract_x
_atom_site_fract_y
_atom_site_fract_z
_atom_site_U_iso_or_equiv
_atom_site_adp_type
_atom_site_occupancy
_atom_site_symmetry_multiplicity
_atom_site_calc_flag
N1 N 0.11157(17) 0.93584(16) 0.84178(13) 0.0165(2) Uani 1 1 d
H1N H 0.170(3) 0.888(3) 0.738(3) 0.021(4) Uiso 1 1 d
C1 C -0.34166(18) 0.34751(17) 0.59937(14) 0.0152(2) Uani 1 1 d
O1A O -0.22679(17) 0.23117(16) 0.53858(12) 0.0238(2) Uani 1 1 d
O1B O -0.39715(15) 0.39655(13) 0.77726(10) 0.0178(2) Uani 1 1 d
H1B H -0.346(4) 0.339(4) 0.848(4) 0.062(7) Uiso 1 1 d
C2 C -0.43007(19) 0.44316(17) 0.47167(14) 0.0160(2) Uani 1 1 d
H2 H -0.380(3) 0.417(2) 0.346(3) 0.019(3) Uiso 1 1 d
C3 C 0.13279(18) 0.85947(17) 0.98455(14) 0.0143(2) Uani 1 1 d
O3 O 0.24766(14) 0.73798(13) 0.97483(11) 0.0184(2) Uani 1 1 d
C4 C -0.00779(19) 1.08602(18) 0.84132(14) 0.0156(2) Uani 1 1 d
H4B H 0.124(3) 1.248(2) 0.846(2) 0.023(3) Uiso 1 1 d
H4A H -0.131(3) 1.009(2) 0.720(2) 0.016(3) Uiso 1 1 d

loop_
_atom_site_aniso_label
_atom_site_aniso_U_11
_atom_site_aniso_U_22
_atom_site_aniso_U_33
_atom_site_aniso_U_23
_atom_site_aniso_U_13
_atom_site_aniso_U_12
N1 0.0240(4) 0.0244(4) 0.0144(4) 0.0114(3) 0.0085(3) 0.0193(4)
C1 0.0194(4) 0.0204(4) 0.0133(4) 0.0085(3) 0.0050(3) 0.0141(4)
O1A 0.0373(5) 0.0374(4) 0.0185(4) 0.0153(3) 0.0127(3) 0.0321(4)
O1B 0.0257(4) 0.0268(4) 0.0132(4) 0.0112(3) 0.0077(3) 0.0198(3)
C2 0.0208(5) 0.0216(5) 0.0143(4) 0.0097(3) 0.0053(3) 0.0150(4)
C3 0.0172(4) 0.0174(4) 0.0135(4) 0.0075(3) 0.0041(3) 0.0114(3)
O3 0.0259(4) 0.0264(4) 0.0173(4) 0.0123(3) 0.0083(3) 0.0212(3)
C4 0.0225(5) 0.0211(4) 0.0132(4) 0.0090(3) 0.0055(3) 0.0166(4)

loop_
_atom_type_symbol
_atom_type_description
_atom_type_scat_dispersion_real
_atom_type_scat_dispersion_imag
_atom_type_scat_source
C C 0.0033 0.0016 'International Tables Vol C Tables 4.2.6.8 and 6.1.1.4'
H H 0.0000 0.0000 'International Tables Vol C Tables 4.2.6.8 and 6.1.1.4'
N N 0.0061 0.0033 'International Tables Vol C Tables 4.2.6.8 and 6.1.1.4'
O O 0.0106 0.0060 'International Tables Vol C Tables 4.2.6.8 and 6.1.1.4'

loop_
_geom_angle_atom_site_label_1
_geom_angle_atom_site_label_2
_geom_angle_atom_site_label_3
_geom_angle
_geom_angle_site_symmetry_1
_geom_angle_site_symmetry_3
C3 N1 C4 126.21(8) . .
C3 N1 H1N 116.4(9) . .
C4 N1 H1N 117.3(9) . .
O1A C1 O1B 123.88(8) . .
O1A C1 C2 120.96(9) . .
O1B C1 C2 115.17(7) . .
C1 O1B H1B 113.7(16) . .
C2 C2 C1 122.56(11) 2_466 .
C2 C2 H2 122.4(8) 2_466 .
C1 C2 H2 115.1(8) . .
O3 C3 N1 121.59(9) . .
O3 C3 C4 119.55(8) . 2_577
N1 C3 C4 118.83(8) . 2_577
N1 C4 C3 114.80(8) . 2_577
N1 C4 H4B 109.8(8) . .
C3 C4 H4B 105.2(9) 2_577 .
N1 C4 H4A 109.2(8) . .
C3 C4 H4A 110.1(9) 2_577 .
H4B C4 H4A 107.4(12) . .

loop_
_geom_bond_atom_site_label_1
_geom_bond_atom_site_label_2
_geom_bond_distance
_geom_bond_site_symmetry_2
N1 C3 1.3253(12) .
N1 C4 1.4531(11) .
N1 H1N 0.861(17) .
C1 O1A 1.2252(11) .
C1 O1B 1.3156(12) .
C1 C2 1.4879(12) .
O1B H1B 0.85(3) .
C2 C2 1.3352(17) 2_466
C2 H2 0.953(17) .
C3 O3 1.2504(10) .
C3 C4 1.5030(13) 2_577
C4 C3 1.5031(13) 2_577
C4 H4B 0.993(14) .
C4 H4A 0.967(15) .
